data_1511758
loop_
_publ_author_name
'Mamedov, Kh.S.'
'Abdullaev, G.K.'
'Amirov, S.T.'

_publ_section_title
;
 Crystal structure of La2 Sr3 (B O3)4
;
_journal_name_full Kristallografiya
_journal_page_first 1075
_journal_page_last 1077
_journal_volume 18
_journal_year 1973
_chemical_formula_sum 'B4 La2 O12 Sr3'
_chemical_name_systematic 'La2 Sr3 (B O3)4'
_space_group_IT_number 33
_symmetry_space_group_name_Hall 'P -2n -2ac'
_symmetry_space_group_name_H-M 'P c 21 n'
_cell_angle_alpha 90
_cell_angle_beta 90
_cell_angle_gamma 90
_cell_formula_units_Z 4
_cell_length_a 8.78
_cell_length_b 16.54
_cell_length_c 7.42
_cell_volume 1077.541
_citation_journal_id_ASTM KRISAJ
_cod_data_source_file boron4-x_97.cif
_cod_data_source_block B4La2O12Sr3
_cod_original_sg_symbol_Hall 'P 2c -2n (y,z,x)'
_cod_database_code 1511758

loop_
_symmetry_equiv_pos_as_xyz
x,y,z
-x,y+1/2,-z
x+1/2,y+1/2,-z+1/2
-x+1/2,y,z+1/2

loop_
_atom_site_label
_atom_site_type_symbol
_atom_site_fract_x
_atom_site_fract_y
_atom_site_fract_z
_atom_site_occupancy
_atom_site_U_iso_or_equiv
O1 O-2 0.0433 0.405 0.081 1 0.0
O6 O-2 0.008 0.309 0.682 1 0.0
Sr1 Sr+2 0.148 0.17 0.182 1 0.0
O11 O-2 0.074 0.119 0.57 1 0.0
Sr3 Sr+2 0.155 0.924 0.186 1 0.0
O4 O-2 0.0604 0.702 0.122 1 0.0
O12 O-2 0.242 0.05 0.894 1 0.0
O10 O-2 0.065 0.975 0.53 1 0.0
Sr2 Sr+2 0.181 0.714 0.472 1 0.0
B2 B+3 0.042 0.262 0.831 1 0.0
O5 O-2 0.193 0.257 0.871 1 0.0
O8 O-2 0.211 0.484 0.717 1 0.0
B3 B+3 0.141 0.55 0.797 1 0.0
O2 O-2 0.201 0.842 0.922 1 0.0
O7 O-2 0.007 0.044 0.151 1 0.0
B4 B+3 0.138 0.049 0.512 1 0.0
La2 La+3 0.169 0.384 0.464 1 0.0
O3 O-2 0.005 0.289 0.252 1 0.0
O9 O-2 0.186 0.625 0.73 1 0.0
B1 B+3 0.052 0.84 0.874 1 0.0
La1 La+3 0.037 0.544 0.184 1 0.0
